data_2207595
loop_
_publ_author_name
'Wu, Yong-Fei'
'Xiao Fengping'
'Jin, Long-Fei'
'Li, Fen-Fang'
'Dai, Xu-Ya'

_publ_section_title
;
 5-Ethyl <small>L</small>-glutamate
;
_journal_coeditor_code LH6541
_journal_issue 12
_journal_name_full 'Acta Crystallographica Section E'
_journal_page_first o4028
_journal_page_last o4029
_journal_paper_doi 10.1107/S1600536805035919
_journal_volume 61
_journal_year 2005
_chemical_formula_iupac 'C7 H13 N O4'
_chemical_formula_moiety 'C7 H13 N O4'
_chemical_formula_sum 'C7 H13 N O4'
_chemical_formula_weight 175.18
_chemical_name_systematic
;
5-Ethyl L-glutamate
;
_space_group_IT_number 4
_symmetry_cell_setting monoclinic
_symmetry_space_group_name_Hall 'P 2yb'
_symmetry_space_group_name_H-M 'P 1 21 1'
_atom_sites_solution_hydrogens geom
_atom_sites_solution_primary direct
_atom_sites_solution_secondary difmap
_audit_creation_method SHELXL-97
_cell_angle_alpha 90.00
_cell_angle_beta 90.752(5)
_cell_angle_gamma 90.00
_cell_formula_units_Z 4
_cell_length_a 9.691(3)
_cell_length_b 5.2631(17)
_cell_length_c 17.297(6)
_cell_measurement_reflns_used 1376
_cell_measurement_temperature 273(2)
_cell_measurement_theta_max 21.59
_cell_measurement_theta_min 3.14
_cell_volume 882.2(5)
_computing_cell_refinement 'SAINT-Plus (Bruker, 2001)'
_computing_data_collection 'APEX (Bruker, 2001)'
_computing_data_reduction SAINT-Plus
_computing_molecular_graphics 'SHELXTL-NT (Bruker, 2001)'
_computing_publication_material SHELXTL-NT
_computing_structure_refinement 'SHELXL97 (Sheldrick, 1997)'
_computing_structure_solution 'SHELXS97 (Sheldrick, 1997)'
_diffrn_ambient_temperature 273(2)
_diffrn_measured_fraction_theta_full 0.991
_diffrn_measured_fraction_theta_max 0.991
_diffrn_measurement_device_type 'Bruker SMART-APEX CCD area-detector'
_diffrn_measurement_method '\f and \w'
_diffrn_radiation_monochromator graphite
_diffrn_radiation_source 'fine-focus sealed tube'
_diffrn_radiation_type MoK\a
_diffrn_radiation_wavelength 0.71073
_diffrn_reflns_av_R_equivalents 0.0265
_diffrn_reflns_av_sigmaI/netI 0.0302
_diffrn_reflns_limit_h_max 11
_diffrn_reflns_limit_h_min -8
_diffrn_reflns_limit_k_max 5
_diffrn_reflns_limit_k_min -6
_diffrn_reflns_limit_l_max 20
_diffrn_reflns_limit_l_min -21
_diffrn_reflns_number 5098
_diffrn_reflns_theta_full 26.00
_diffrn_reflns_theta_max 26.00
_diffrn_reflns_theta_min 2.36
_exptl_absorpt_coefficient_mu 0.108
_exptl_absorpt_correction_T_max 0.9978
_exptl_absorpt_correction_T_min 0.9480
_exptl_absorpt_correction_type multi-scan
_exptl_absorpt_process_details '(SADABS; Sheldrick, 1996)'
_exptl_crystal_colour colorless
_exptl_crystal_density_diffrn 1.319
_exptl_crystal_density_method 'not measured'
_exptl_crystal_description plate
_exptl_crystal_F_000 376
_exptl_crystal_size_max 0.50
_exptl_crystal_size_mid 0.49
_exptl_crystal_size_min 0.02
_refine_diff_density_max 0.501
_refine_diff_density_min -0.240
_refine_ls_extinction_method none
_refine_ls_goodness_of_fit_ref 1.036
_refine_ls_hydrogen_treatment constr
_refine_ls_matrix_type full
_refine_ls_number_parameters 221
_refine_ls_number_reflns 1927
_refine_ls_number_restraints 2
_refine_ls_restrained_S_all 1.036
_refine_ls_R_factor_all 0.0748
_refine_ls_R_factor_gt 0.0602
_refine_ls_shift/su_max 0.000
_refine_ls_shift/su_mean 0.000
_refine_ls_structure_factor_coef Fsqd
_refine_ls_weighting_details 'calc w = 1/[\s^2^(Fo^2^)+(0.0984P)^2^+0.2865P] where P = (Fo^2^+2Fc^2^)/3'
_refine_ls_weighting_scheme calc
_refine_ls_wR_factor_gt 0.1636
_refine_ls_wR_factor_ref 0.1778
_reflns_number_gt 1546
_reflns_number_total 1927
_reflns_threshold_expression I>2\s(I)
_cod_data_source_file lh6541.cif
_cod_data_source_block I
_cod_depositor_comments
;
The following automatic conversions were performed:
'_symmetry_cell_setting' value 'Monoclinic' changed to 'monoclinic'
according to '/home/saulius/struct/CIF-dictionaries/cif_core.dic'
dictionary named 'cif_core.dic' version 2.4.1 from 2010-06-29.

Automatic conversion script
Id: cif_fix_enum 1527 2010-12-29 10:47:43Z saulius 

The following automatic conversions were performed:

'_symmetry_cell_setting' value 'Monoclinic' changed to 'monoclinic'
according to /home/saulius/struct/CIF-dictionaries/cif_core.dic
dictionary named 'cif_core.dic' version 2.4.1 from 2010-06-29.

Automatic conversion script
Id: cif_fix_values 1715 2011-07-08 13:25:40Z adriana 
;
_cod_original_sg_symbol_H-M 'P 21'
_cod_database_code 2207595
_cod_database_fobs_code 2207595

loop_
_symmetry_equiv_pos_as_xyz
'x, y, z'
'-x, y+1/2, -z'

loop_
_atom_site_label
_atom_site_fract_x
_atom_site_fract_y
_atom_site_fract_z
_atom_site_U_iso_or_equiv
_atom_site_adp_type
_atom_site_calc_flag
_atom_site_refinement_flags
_atom_site_occupancy
_atom_site_type_symbol
C1 0.7724(4) -0.0270(8) 0.5897(2) 0.0336(9) Uani d . 1 C
C2 0.6316(4) -0.1298(8) 0.6153(2) 0.0355(9) Uani d . 1 C
H2 0.5601 -0.0151 0.5951 0.043 Uiso calc R 1 H
C3 0.6165(5) -0.1438(10) 0.7029(3) 0.0539(12) Uani d . 1 C
H3A 0.7005 -0.2124 0.7258 0.065 Uiso calc R 1 H
H3B 0.5411 -0.2571 0.7154 0.065 Uiso calc R 1 H
C4 0.5885(6) 0.1205(12) 0.7366(3) 0.0652(14) Uani d . 1 C
H4A 0.6702 0.2248 0.7308 0.078 Uiso calc R 1 H
H4B 0.5141 0.1996 0.7073 0.078 Uiso calc R 1 H
C5 0.5520(6) 0.1137(13) 0.8168(4) 0.0680(15) Uani d . 1 C
C6 0.4263(7) 0.3222(14) 0.9150(3) 0.088(2) Uani d D 1 C
H6A 0.5059 0.3626 0.9473 0.106 Uiso calc R 1 H
H6B 0.3865 0.1646 0.9333 0.106 Uiso calc R 1 H
C7 0.3237(7) 0.5285(15) 0.9193(5) 0.114(3) Uani d D 1 C
H7A 0.2434 0.4833 0.8892 0.171 Uiso calc R 1 H
H7B 0.3627 0.6823 0.8992 0.171 Uiso calc R 1 H
H7C 0.2981 0.5540 0.9721 0.171 Uiso calc R 1 H
C8 0.7212(4) 0.8910(8) 0.3978(2) 0.0354(9) Uani d . 1 C
C9 0.8542(4) 0.7526(8) 0.3775(2) 0.0372(9) Uani d . 1 C
H9 0.9323 0.8696 0.3836 0.045 Uiso calc R 1 H
C10 0.8450(4) 0.6629(10) 0.2931(2) 0.0487(11) Uani d . 1 C
H10A 0.7639 0.5565 0.2867 0.058 Uiso calc R 1 H
H10B 0.8333 0.8099 0.2598 0.058 Uiso calc R 1 H
C11 0.9692(5) 0.5170(13) 0.2678(3) 0.0631(15) Uani d . 1 C
H11A 0.9766 0.3629 0.2984 0.076 Uiso calc R 1 H
H11B 1.0510 0.6182 0.2781 0.076 Uiso calc R 1 H
C12 0.9650(5) 0.4466(13) 0.1833(3) 0.0615(14) Uani d . 1 C
C13 1.0697(6) 0.1975(16) 0.0882(3) 0.0791(19) Uani d . 1 C
H13A 1.0952 0.3434 0.0572 0.095 Uiso calc R 1 H
H13B 0.9827 0.1315 0.0684 0.095 Uiso calc R 1 H
C14 1.1764(7) 0.0022(17) 0.0839(4) 0.095(2) Uani d . 1 C
H14A 1.1447 -0.1498 0.1087 0.143 Uiso calc R 1 H
H14B 1.2588 0.0615 0.1096 0.143 Uiso calc R 1 H
H14C 1.1959 -0.0333 0.0307 0.143 Uiso calc R 1 H
N1 0.6080(3) -0.3841(7) 0.5805(2) 0.0414(9) Uani d . 1 N
H1A 0.6709 -0.4926 0.5988 0.062 Uiso calc R 1 H
H1B 0.6149 -0.3736 0.5293 0.062 Uiso calc R 1 H
H1C 0.5240 -0.4388 0.5925 0.062 Uiso calc R 1 H
N2 0.8749(3) 0.5308(7) 0.43012(19) 0.0352(8) Uani d . 1 N
H2A 0.8158 0.4082 0.4172 0.053 Uiso calc R 1 H
H2B 0.8605 0.5786 0.4787 0.053 Uiso calc R 1 H
H2C 0.9609 0.4734 0.4258 0.053 Uiso calc R 1 H
O1 0.7927(3) 0.2056(6) 0.5943(2) 0.0522(9) Uani d . 1 O
O2 0.8608(2) -0.1875(6) 0.56902(16) 0.0397(7) Uani d . 1 O
O3 0.5922(6) -0.0364(12) 0.8655(3) 0.113(2) Uani d . 1 O
O4 0.4675(4) 0.2946(10) 0.8362(2) 0.0795(13) Uani d . 1 O
O5 0.7104(3) 1.1172(6) 0.3778(2) 0.0554(9) Uani d . 1 O
O6 0.6278(2) 0.7623(6) 0.42901(17) 0.0426(8) Uani d . 1 O
O7 0.8926(5) 0.5428(12) 0.1356(2) 0.112(2) Uani d . 1 O
O8 1.0561(4) 0.2709(9) 0.16801(19) 0.0755(13) Uani d . 1 O

loop_
_atom_site_aniso_label
_atom_site_aniso_U_11
_atom_site_aniso_U_22
_atom_site_aniso_U_33
_atom_site_aniso_U_12
_atom_site_aniso_U_13
_atom_site_aniso_U_23
C1 0.0214(16) 0.037(2) 0.042(2) -0.0026(17) 0.0025(14) 0.0027(18)
C2 0.0216(16) 0.032(2) 0.053(2) 0.0031(16) 0.0046(15) 0.0030(19)
C3 0.060(3) 0.048(3) 0.054(3) -0.006(2) 0.012(2) 0.004(2)
C4 0.074(3) 0.060(3) 0.062(3) 0.001(3) 0.006(3) 0.001(3)
C5 0.061(3) 0.058(3) 0.085(4) 0.009(3) 0.011(3) -0.007(3)
C6 0.089(4) 0.095(5) 0.083(4) 0.002(4) 0.026(3) -0.019(4)
C7 0.099(5) 0.114(7) 0.130(6) -0.011(5) 0.047(5) -0.044(6)
C8 0.0260(18) 0.033(2) 0.047(2) 0.0059(17) -0.0028(16) -0.0060(18)
C9 0.0238(17) 0.037(2) 0.051(2) 0.0047(17) 0.0038(16) -0.0004(19)
C10 0.037(2) 0.059(3) 0.049(2) 0.013(2) 0.0036(17) -0.003(2)
C11 0.055(3) 0.082(4) 0.053(3) 0.023(3) 0.002(2) -0.011(3)
C12 0.051(3) 0.082(4) 0.052(3) 0.016(3) 0.006(2) -0.005(3)
C13 0.073(4) 0.108(5) 0.056(3) 0.013(4) 0.007(3) -0.019(4)
C14 0.079(4) 0.100(5) 0.107(5) 0.004(4) 0.023(4) -0.041(5)
N1 0.0219(15) 0.046(2) 0.057(2) -0.0117(16) 0.0005(14) 0.0060(18)
N2 0.0219(14) 0.0352(18) 0.0486(18) 0.0067(13) 0.0026(13) -0.0040(15)
O1 0.0417(17) 0.0298(17) 0.085(2) -0.0054(13) 0.0095(15) -0.0027(16)
O2 0.0211(12) 0.0390(16) 0.0593(17) -0.0041(12) 0.0058(11) -0.0111(14)
O3 0.159(5) 0.109(4) 0.072(3) 0.063(4) 0.019(3) 0.016(3)
O4 0.079(3) 0.097(3) 0.062(2) 0.029(3) 0.0120(19) -0.009(2)
O5 0.0422(17) 0.0332(18) 0.091(2) 0.0096(14) -0.0055(16) 0.0040(16)
O6 0.0211(12) 0.0472(18) 0.0595(17) 0.0039(13) 0.0045(12) -0.0009(15)
O7 0.122(4) 0.155(6) 0.060(2) 0.080(4) -0.018(2) -0.018(3)
O8 0.068(2) 0.103(4) 0.056(2) 0.033(3) 0.0055(17) -0.013(2)

loop_
_atom_type_symbol
_atom_type_description
_atom_type_scat_dispersion_real
_atom_type_scat_dispersion_imag
_atom_type_scat_source
C C 0.0033 0.0000 'International Tables Vol C Tables 4.2.6.8 and 6.1.1.4'
H H 0.0000 0.0000 'International Tables Vol C Tables 4.2.6.8 and 6.1.1.4'
N N 0.0061 0.0000 'International Tables Vol C Tables 4.2.6.8 and 6.1.1.4'
O O 0.0106 0.0000 'International Tables Vol C Tables 4.2.6.8 and 6.1.1.4'

loop_
_geom_angle_atom_site_label_1
_geom_angle_atom_site_label_2
_geom_angle_atom_site_label_3
_geom_angle
_geom_angle_publ_flag
O1 C1 O2 124.9(4) n
O1 C1 C2 117.9(4) n
O2 C1 C2 117.1(4) ?
N1 C2 C3 110.0(3) n
N1 C2 C1 109.5(3) n
C3 C2 C1 113.6(3) ?
N1 C2 H2 107.9 ?
C3 C2 H2 107.9 ?
C1 C2 H2 107.9 ?
C2 C3 C4 110.7(4) ?
C2 C3 H3A 109.5 ?
C4 C3 H3A 109.5 ?
C2 C3 H3B 109.5 ?
C4 C3 H3B 109.5 ?
H3A C3 H3B 108.1 ?
C5 C4 C3 113.1(5) ?
C5 C4 H4A 109.0 ?
C3 C4 H4A 109.0 ?
C5 C4 H4B 109.0 ?
C3 C4 H4B 109.0 ?
H4A C4 H4B 107.8 ?
O3 C5 O4 119.6(6) n
O3 C5 C4 127.2(6) n
O4 C5 C4 113.2(6) ?
O4 C6 C7 108.6(6) ?
O4 C6 H6A 110.0 ?
C7 C6 H6A 110.0 ?
O4 C6 H6B 110.0 ?
C7 C6 H6B 110.0 ?
H6A C6 H6B 108.3 ?
C6 C7 H7A 109.5 ?
C6 C7 H7B 109.5 ?
H7A C7 H7B 109.5 ?
C6 C7 H7C 109.5 ?
H7A C7 H7C 109.5 ?
H7B C7 H7C 109.5 ?
O5 C8 O6 125.3(4) n
O5 C8 C9 117.4(4) n
O6 C8 C9 117.2(4) ?
N2 C9 C8 109.9(3) n
N2 C9 C10 110.2(3) n
C8 C9 C10 109.0(3) ?
N2 C9 H9 109.2 ?
C8 C9 H9 109.2 ?
C10 C9 H9 109.2 ?
C11 C10 C9 113.4(4) ?
C11 C10 H10A 108.9 ?
C9 C10 H10A 108.9 ?
C11 C10 H10B 108.9 ?
C9 C10 H10B 108.9 ?
H10A C10 H10B 107.7 ?
C10 C11 C12 113.4(4) ?
C10 C11 H11A 108.9 ?
C12 C11 H11A 108.9 ?
C10 C11 H11B 108.9 ?
C12 C11 H11B 108.9 ?
H11A C11 H11B 107.7 ?
O7 C12 O8 123.6(5) n
O7 C12 C11 125.2(5) n
O8 C12 C11 111.2(4) ?
O8 C13 C14 108.1(5) ?
O8 C13 H13A 110.1 ?
C14 C13 H13A 110.1 ?
O8 C13 H13B 110.1 ?
C14 C13 H13B 110.1 ?
H13A C13 H13B 108.4 ?
C13 C14 H14A 109.5 ?
C13 C14 H14B 109.5 ?
H14A C14 H14B 109.5 ?
C13 C14 H14C 109.5 ?
H14A C14 H14C 109.5 ?
H14B C14 H14C 109.5 ?
C2 N1 H1A 109.5 ?
C2 N1 H1B 109.5 ?
H1A N1 H1B 109.5 ?
C2 N1 H1C 109.5 ?
H1A N1 H1C 109.5 ?
H1B N1 H1C 109.5 ?
C9 N2 H2A 109.5 ?
C9 N2 H2B 109.5 ?
H2A N2 H2B 109.5 ?
C9 N2 H2C 109.5 ?
H2A N2 H2C 109.5 ?
H2B N2 H2C 109.5 ?
C5 O4 C6 120.2(5) ?
C12 O8 C13 117.0(5) ?

loop_
_geom_bond_atom_site_label_1
_geom_bond_atom_site_label_2
_geom_bond_distance
_geom_bond_publ_flag
C1 O1 1.243(5) yes
C1 O2 1.258(5) yes
C1 C2 1.538(5) n
C2 N1 1.484(6) n
C2 C3 1.526(6) n
C2 H2 0.9800 ?
C3 C4 1.534(8) ?
C3 H3A 0.9700 ?
C3 H3B 0.9700 ?
C4 C5 1.437(8) ?
C4 H4A 0.9700 ?
C4 H4B 0.9700 ?
C5 O3 1.215(8) n
C5 O4 1.303(7) n
C6 O4 1.432(6) ?
C6 C7 1.475(5) ?
C6 H6A 0.9700 ?
C6 H6B 0.9700 ?
C7 H7A 0.9600 ?
C7 H7B 0.9600 ?
C7 H7C 0.9600 ?
C8 O5 1.244(6) yes
C8 O6 1.257(5) yes
C8 C9 1.526(5) n
C9 N2 1.492(5) n
C9 C10 1.537(6) n
C9 H9 0.9800 ?
C10 C11 1.498(6) ?
C10 H10A 0.9700 ?
C10 H10B 0.9700 ?
C11 C12 1.507(7) ?
C11 H11A 0.9700 ?
C11 H11B 0.9700 ?
C12 O7 1.190(6) n
C12 O8 1.308(7) n
C13 O8 1.442(6) ?
C13 C14 1.461(10) ?
C13 H13A 0.9700 ?
C13 H13B 0.9700 ?
C14 H14A 0.9600 ?
C14 H14B 0.9600 ?
C14 H14C 0.9600 ?
N1 H1A 0.8900 ?
N1 H1B 0.8900 ?
N1 H1C 0.8900 ?
N2 H2A 0.8900 ?
N2 H2B 0.8900 ?
N2 H2C 0.8900 ?

loop_
_geom_hbond_atom_site_label_D
_geom_hbond_atom_site_label_H
_geom_hbond_atom_site_label_A
_geom_hbond_site_symmetry_A
_geom_hbond_distance_DH
_geom_hbond_distance_HA
_geom_hbond_distance_DA
_geom_hbond_angle_DHA
_geom_hbond_publ_flag
N2 H2A O5 1_545 0.89 1.96 2.840(5) 170 yes
N2 H2B O2 1_565 0.89 1.99 2.828(4) 157 yes
N2 H2C O2 2_756 0.89 1.93 2.807(4) 170 yes
N1 H1A O1 1_545 0.89 1.98 2.813(5) 155 yes
N1 H1B O6 1_545 0.89 1.88 2.741(4) 161 yes
N1 H1C O6 2_636 0.89 2.18 2.950(4) 144 yes
N1 H1C O5 2_636 0.89 2.35 3.178(4) 154 yes

loop_
_geom_torsion_atom_site_label_1
_geom_torsion_atom_site_label_2
_geom_torsion_atom_site_label_3
_geom_torsion_atom_site_label_4
_geom_torsion
_geom_torsion_publ_flag
O1 C1 C2 N1 159.9(4) yes
O2 C1 C2 N1 -23.4(5) yes
O1 C1 C2 C3 -76.8(5) ?
O2 C1 C2 C3 100.0(4) ?
N1 C2 C3 C4 -159.6(4) yes
C1 C2 C3 C4 77.3(5) ?
C2 C3 C4 C5 170.8(4) yes
C3 C4 C5 O3 32.3(10) ?
C3 C4 C5 O4 -148.6(5) ?
O5 C8 C9 N2 157.7(4) yes
O6 C8 C9 N2 -26.7(5) yes
O5 C8 C9 C10 -81.5(5) ?
O6 C8 C9 C10 94.1(4) ?
N2 C9 C10 C11 -57.5(5) yes
C8 C9 C10 C11 -178.2(4) ?
C9 C10 C11 C12 -175.5(5) yes
C10 C11 C12 O7 17.9(10) ?
C10 C11 C12 O8 -164.6(5) ?
O3 C5 O4 C6 2.3(10) ?
C4 C5 O4 C6 -176.9(6) ?
C7 C6 O4 C5 -176.0(6) ?
O7 C12 O8 C13 1.5(10) ?
C11 C12 O8 C13 -176.0(5) ?
C14 C13 O8 C12 179.6(6) ?

loop_
_cod_related_entry_id
_cod_related_entry_database
_cod_related_entry_code
1 ChemSpider 2339752
